data_7205243
loop_
_publ_author_name
'Wang, Xiao-Juan'
'Zhan, Cai-Hong'
'Feng, Yun-Long'
'Lan, You-Zhao'
'Yin, Jian-Ling'
'Cheng, Jian-Wen'

_publ_section_title
;
 Two unusual (4,6)- and 8-connected metal--organic frameworks
 constructed from flexible 1,4-benzenebis(thioacetic acid) and
 pyridine-based ligands
;
_journal_issue 2
_journal_name_full CrystEngComm
_journal_page_first 684
_journal_paper_doi 10.1039/c0ce00283f
_journal_volume 13
_journal_year 2011
_chemical_formula_sum 'C46 H47 N4 Ni2 O9 S4'
_chemical_formula_weight 1045.54
_chemical_name_systematic
;
?
;
_space_group_IT_number 13
_symmetry_cell_setting monoclinic
_symmetry_space_group_name_Hall '-P 2yac'
_symmetry_space_group_name_H-M 'P 1 2/n 1'
_atom_sites_solution_hydrogens geom
_atom_sites_solution_primary direct
_atom_sites_solution_secondary difmap
_audit_creation_method SHELXL-97
_cell_angle_alpha 90.00
_cell_angle_beta 98.7260(10)
_cell_angle_gamma 90.00
_cell_formula_units_Z 2
_cell_length_a 13.4203(3)
_cell_length_b 7.99250(10)
_cell_length_c 21.9329(4)
_cell_measurement_reflns_used 6188
_cell_measurement_temperature 296(2)
_cell_measurement_theta_max 27.44
_cell_measurement_theta_min 1.67
_cell_volume 2325.33(7)
_computing_cell_refinement 'Siemens SMART & SAINT'
_computing_data_collection 'Siemens SMART'
_computing_data_reduction 'Siemens XPREP'
_computing_molecular_graphics 'Bruker SHELXTL'
_computing_publication_material 'Bruker SHELXTL'
_computing_structure_refinement 'Siemens SHELXTL'
_computing_structure_solution 'Siemens SHELXTL'
_diffrn_ambient_temperature 296(2)
_diffrn_measured_fraction_theta_full 0.998
_diffrn_measured_fraction_theta_max 0.998
_diffrn_measurement_device_type 'Bruker P4'
_diffrn_measurement_method '\w scans'
_diffrn_radiation_monochromator graphite
_diffrn_radiation_source 'fine-focus sealed tube'
_diffrn_radiation_type MoK\a
_diffrn_radiation_wavelength 0.71073
_diffrn_reflns_av_R_equivalents 0.0294
_diffrn_reflns_av_sigmaI/netI 0.0329
_diffrn_reflns_limit_h_max 17
_diffrn_reflns_limit_h_min -13
_diffrn_reflns_limit_k_max 10
_diffrn_reflns_limit_k_min -10
_diffrn_reflns_limit_l_max 22
_diffrn_reflns_limit_l_min -28
_diffrn_reflns_number 18236
_diffrn_reflns_theta_full 27.44
_diffrn_reflns_theta_max 27.44
_diffrn_reflns_theta_min 1.67
_diffrn_standards_decay_% none
_diffrn_standards_interval_count none
_diffrn_standards_interval_time none
_diffrn_standards_number none
_exptl_absorpt_coefficient_mu 1.049
_exptl_absorpt_correction_T_max .855
_exptl_absorpt_correction_T_min .790
_exptl_absorpt_correction_type empirical
_exptl_absorpt_process_details 'SADABS (Sheldrick, 1996)'
_exptl_crystal_colour green
_exptl_crystal_density_diffrn 1.493
_exptl_crystal_density_method 'not measured'
_exptl_crystal_description block
_exptl_crystal_F_000 1086
_exptl_crystal_size_max .329
_exptl_crystal_size_mid .187
_exptl_crystal_size_min .149
_refine_diff_density_max 0.990
_refine_diff_density_min -0.457
_refine_diff_density_rms 0.071
_refine_ls_extinction_method none
_refine_ls_goodness_of_fit_ref 1.055
_refine_ls_hydrogen_treatment constr
_refine_ls_matrix_type full
_refine_ls_number_parameters 339
_refine_ls_number_reflns 5316
_refine_ls_number_restraints 68
_refine_ls_restrained_S_all 1.049
_refine_ls_R_factor_gt 0.0515
_refine_ls_shift/su_max 0.000
_refine_ls_shift/su_mean 0.000
_refine_ls_structure_factor_coef Fsqd
_refine_ls_weighting_details 'calc w=1/[\s^2^(Fo^2^)+(0.0643P)^2^+4.0209P] where P=(Fo^2^+2Fc^2^)/3'
_refine_ls_weighting_scheme calc
_refine_ls_wR_factor_gt 0.1428
_refine_ls_wR_factor_ref 0.1508
_reflns_number_gt 4255
_reflns_number_total 5316
_reflns_threshold_expression >2sigma(I)
_cod_data_source_file C0CE00283F.TXT
_cod_data_source_block y2
_cod_depositor_comments
;
The following automatic conversions were performed:
'_symmetry_cell_setting' value 'Monoclinic' changed to 'monoclinic'
according to '/home/saulius/struct/CIF-dictionaries/cif_core.dic'
dictionary named 'cif_core.dic' version 2.4.1 from 2010-06-29.

Automatic conversion script
Id: cif_fix_enum 1555 2011-01-17 13:19:09Z saulius 
;
_cod_original_sg_symbol_H-M P2/n
_cod_database_code 7205243
_refine_ls_r_factor_ref 0.0651

loop_
_symmetry_equiv_pos_as_xyz
'x, y, z'
'-x+1/2, y, -z+1/2'
'-x, -y, -z'
'x-1/2, -y, z-1/2'

loop_
_atom_site_label
_atom_site_type_symbol
_atom_site_fract_x
_atom_site_fract_y
_atom_site_fract_z
_atom_site_U_iso_or_equiv
_atom_site_adp_type
_atom_site_occupancy
_atom_site_symmetry_multiplicity
_atom_site_calc_flag
_atom_site_refinement_flags
_atom_site_disorder_assembly
_atom_site_disorder_group
Ni1 Ni 0.62504(3) 0.54062(5) 0.766568(19) 0.03406(14) Uani 1 1 d . . .
S1 S 0.6621(2) 0.2008(5) 0.97955(12) 0.1143(13) Uani 0.60 1 d PDU A 1
S1' S 0.5494(4) 0.1734(5) 0.9506(2) 0.1031(15) Uani 0.40 1 d PDU B 2
S2 S 0.54351(8) 0.84544(12) 0.56866(5) 0.0510(3) Uani 1 1 d . . .
O1 O 0.5982(2) 0.3581(4) 0.83131(14) 0.0545(7) Uani 1 1 d . . .
O2 O 0.7467(3) 0.2277(5) 0.84675(17) 0.0828(12) Uani 1 1 d . . .
O3 O 0.63831(18) 0.7166(3) 0.69953(11) 0.0407(5) Uani 1 1 d . . .
O4 O 0.78530(18) 0.6645(3) 0.66578(11) 0.0456(6) Uani 1 1 d . . .
O1W O 0.7500 0.4027(4) 0.7500 0.0359(7) Uani 1 2 d S . .
H5A H 0.7644 0.3304 0.7784 0.043 Uiso 0.50 1 d PR . .
N1 N 0.5055(2) 0.6795(4) 0.79195(14) 0.0440(7) Uani 1 1 d . . .
N2 N -0.0241(2) 1.4121(4) 0.79986(14) 0.0437(7) Uani 1 1 d . . .
H2A H -0.0679 1.4645 0.7741 0.052 Uiso 1 1 calc R . .
C1 C 0.5800(7) 0.3669(14) 0.9914(4) 0.078(3) Uani 0.60 1 d PDU A 1
C2 C 0.596(3) 0.526(2) 0.9712(11) 0.152(13) Uani 0.60 1 d PDU . 1
H2B H 0.6541 0.5576 0.9563 0.183 Uiso 0.60 1 calc PR . 1
C3 C 0.5015(8) 0.3364(14) 1.0244(4) 0.079(3) Uani 0.60 1 d PDU . 1
H3A H 0.5014 0.2354 1.0455 0.094 Uiso 0.60 1 calc PR . 1
C4 C 0.6139(6) 0.1391(9) 0.9023(4) 0.0577(19) Uani 0.60 1 d PDU A 1
H4A H 0.6321 0.0239 0.8955 0.069 Uiso 0.60 1 calc PR A 1
H4B H 0.5410 0.1479 0.8952 0.069 Uiso 0.60 1 calc PR A 1
C1' C 0.5120(11) 0.3656(14) 0.9760(6) 0.070(3) Uani 0.40 1 d PDU . 2
C2' C 0.556(2) 0.513(2) 0.9601(9) 0.088(8) Uani 0.40 1 d PDU . 2
H2'A H 0.5816 0.5129 0.9230 0.106 Uiso 0.40 1 calc PR . 2
C3' C 0.4361(12) 0.365(3) 1.0121(8) 0.079(5) Uani 0.40 1 d PDU . 2
H3'A H 0.3879 0.2821 1.0135 0.095 Uiso 0.40 1 calc PR . 2
C4' C 0.6717(11) 0.214(3) 0.9329(9) 0.106(6) Uani 0.40 1 d PDU B 2
H4'A H 0.7015 0.3091 0.9567 0.127 Uiso 0.40 1 calc PR B 2
H4'B H 0.7149 0.1178 0.9428 0.127 Uiso 0.40 1 calc PR B 2
C5 C 0.6599(4) 0.2562(6) 0.8579(2) 0.0688(14) Uani 1 1 d . . .
C6 C 0.5255(3) 0.6513(4) 0.53060(16) 0.0402(8) Uani 1 1 d . . .
C7 C 0.4398(3) 0.6384(5) 0.48589(16) 0.0427(8) Uani 1 1 d . . .
H7A H 0.3990 0.7317 0.4764 0.051 Uiso 1 1 calc R . .
C8 C 0.5851(3) 0.5103(5) 0.54428(17) 0.0446(8) Uani 1 1 d . . .
H8A H 0.6422 0.5164 0.5740 0.054 Uiso 1 1 calc R . .
C9 C 0.6717(3) 0.8423(5) 0.60575(17) 0.0438(8) Uani 1 1 d . . .
H9A H 0.7133 0.8094 0.5753 0.053 Uiso 1 1 calc R . .
H9B H 0.6905 0.9559 0.6181 0.053 Uiso 1 1 calc R . .
C10 C 0.6992(2) 0.7297(4) 0.66210(14) 0.0344(7) Uani 1 1 d . . .
C11 C 0.4272(3) 0.6079(7) 0.8115(3) 0.0740(14) Uani 1 1 d . . .
H11A H 0.4247 0.4917 0.8131 0.089 Uiso 1 1 calc R . .
C12 C 0.3485(4) 0.6988(9) 0.8297(3) 0.0913(18) Uani 1 1 d . . .
H12A H 0.2958 0.6424 0.8438 0.110 Uiso 1 1 calc R . .
C13 C 0.3471(4) 0.8667(8) 0.8273(2) 0.0736(14) Uani 1 1 d . . .
C14 C 0.4272(5) 0.9405(7) 0.8057(3) 0.0823(16) Uani 1 1 d . . .
H14A H 0.4299 1.0564 0.8026 0.099 Uiso 1 1 calc R . .
C15 C 0.5046(4) 0.8441(6) 0.7885(2) 0.0644(12) Uani 1 1 d . . .
H15A H 0.5577 0.8979 0.7740 0.077 Uiso 1 1 calc R . .
C16 C 0.2608(5) 0.9634(10) 0.8482(3) 0.114(3) Uani 1 1 d . . .
H16A H 0.2225 1.0164 0.8123 0.137 Uiso 1 1 calc R . .
H16B H 0.2165 0.8838 0.8640 0.137 Uiso 1 1 calc R . .
C17 C 0.2872(5) 1.0873(10) 0.8935(3) 0.101(2) Uani 1 1 d . . .
H17A H 0.3159 1.1818 0.8745 0.121 Uiso 1 1 calc R . .
H17B H 0.3392 1.0427 0.9249 0.121 Uiso 1 1 calc R . .
C18 C 0.1989(4) 1.1505(8) 0.9252(2) 0.0832(18) Uani 1 1 d . . .
H18A H 0.1683 1.0558 0.9429 0.100 Uiso 1 1 calc R . .
H18B H 0.2252 1.2252 0.9586 0.100 Uiso 1 1 calc R . .
C19 C 0.1195(3) 1.2408(6) 0.88185(19) 0.0579(12) Uani 1 1 d . . .
C20 C 0.0441(3) 1.1580(6) 0.8435(2) 0.0592(11) Uani 1 1 d . . .
H20A H 0.0407 1.0419 0.8445 0.071 Uiso 1 1 calc R . .
C21 C -0.0252(3) 1.2459(5) 0.8043(2) 0.0531(10) Uani 1 1 d . . .
H21A H -0.0757 1.1871 0.7795 0.064 Uiso 1 1 calc R . .
C22 C 0.0472(3) 1.4936(6) 0.83672(19) 0.0536(10) Uani 1 1 d . . .
H22A H 0.0479 1.6099 0.8350 0.064 Uiso 1 1 calc R . .
C23 C 0.1202(3) 1.4139(7) 0.8774(2) 0.0596(11) Uani 1 1 d . . .
H23A H 0.1696 1.4758 0.9019 0.071 Uiso 1 1 calc R . .

loop_
_atom_site_aniso_label
_atom_site_aniso_U_11
_atom_site_aniso_U_22
_atom_site_aniso_U_33
_atom_site_aniso_U_23
_atom_site_aniso_U_13
_atom_site_aniso_U_12
Ni1 0.0301(2) 0.0348(2) 0.0378(2) 0.00089(18) 0.00665(16) 0.00099(17)
S1 0.0658(14) 0.212(4) 0.0657(14) 0.0665(19) 0.0137(11) 0.0406(19)
S1' 0.122(3) 0.080(2) 0.126(3) 0.031(2) 0.080(3) 0.018(2)
S2 0.0581(6) 0.0415(5) 0.0475(5) -0.0047(4) -0.0109(4) 0.0102(4)
O1 0.0533(16) 0.0497(16) 0.0654(18) 0.0150(14) 0.0245(14) 0.0098(13)
O2 0.078(2) 0.089(3) 0.090(2) 0.049(2) 0.0428(19) 0.040(2)
O3 0.0412(13) 0.0402(13) 0.0409(13) 0.0043(11) 0.0070(10) 0.0002(11)
O4 0.0376(13) 0.0612(17) 0.0377(13) 0.0063(12) 0.0052(10) 0.0024(12)
O1W 0.0319(16) 0.0341(16) 0.0435(18) 0.000 0.0109(13) 0.000
N1 0.0361(15) 0.0489(18) 0.0476(17) -0.0031(14) 0.0080(13) 0.0047(13)
N2 0.0370(16) 0.0421(16) 0.0515(18) 0.0064(14) 0.0051(13) 0.0096(13)
C1 0.073(6) 0.120(9) 0.043(4) 0.004(5) 0.011(4) -0.022(6)
C2 0.21(3) 0.16(2) 0.087(14) -0.019(13) 0.030(15) -0.085(18)
C3 0.098(8) 0.087(7) 0.053(5) 0.009(5) 0.021(5) -0.005(7)
C4 0.053(4) 0.047(4) 0.079(5) 0.026(4) 0.030(4) 0.011(3)
C1' 0.093(11) 0.069(8) 0.051(7) 0.003(6) 0.021(7) -0.016(8)
C2' 0.17(3) 0.075(11) 0.027(6) -0.007(6) 0.037(11) -0.039(11)
C3' 0.066(9) 0.085(12) 0.089(12) 0.009(9) 0.019(9) -0.017(9)
C4' 0.078(11) 0.137(16) 0.115(14) 0.051(13) 0.050(10) 0.049(11)
C5 0.083(3) 0.059(3) 0.075(3) 0.025(2) 0.043(3) 0.028(2)
C6 0.0428(19) 0.0409(18) 0.0358(17) 0.0006(15) 0.0017(14) 0.0019(15)
C7 0.0400(18) 0.0424(19) 0.0428(19) 0.0002(16) -0.0026(15) 0.0083(16)
C8 0.0409(19) 0.048(2) 0.0409(19) -0.0021(16) -0.0079(15) 0.0057(16)
C9 0.050(2) 0.0383(18) 0.0406(18) 0.0020(15) -0.0012(15) -0.0069(16)
C10 0.0364(17) 0.0340(16) 0.0310(15) -0.0031(13) -0.0010(13) -0.0072(14)
C11 0.051(3) 0.069(3) 0.110(4) 0.001(3) 0.036(3) 0.005(2)
C12 0.057(3) 0.101(5) 0.124(5) 0.002(4) 0.041(3) 0.015(3)
C13 0.054(3) 0.091(4) 0.075(3) -0.009(3) 0.009(2) 0.032(3)
C14 0.088(4) 0.060(3) 0.102(4) -0.007(3) 0.025(3) 0.027(3)
C15 0.071(3) 0.051(2) 0.077(3) -0.002(2) 0.028(2) 0.010(2)
C16 0.076(4) 0.147(7) 0.116(5) -0.032(5) 0.003(4) 0.065(4)
C17 0.084(4) 0.134(6) 0.083(4) -0.003(4) 0.004(3) 0.062(4)
C18 0.080(3) 0.122(5) 0.051(2) 0.017(3) 0.019(2) 0.062(3)
C19 0.050(2) 0.082(3) 0.046(2) 0.015(2) 0.0210(18) 0.034(2)
C20 0.054(2) 0.057(3) 0.072(3) 0.021(2) 0.026(2) 0.019(2)
C21 0.046(2) 0.046(2) 0.070(3) 0.0083(19) 0.0170(19) 0.0057(18)
C22 0.046(2) 0.060(2) 0.054(2) 0.001(2) 0.0055(18) 0.0070(19)
C23 0.044(2) 0.082(3) 0.051(2) -0.003(2) 0.0042(18) 0.018(2)

loop_
_atom_type_symbol
_atom_type_description
_atom_type_scat_dispersion_real
_atom_type_scat_dispersion_imag
_atom_type_scat_source
C C 0.0033 0.0016 'International Tables Vol C Tables 4.2.6.8 and 6.1.1.4'
H H 0.0000 0.0000 'International Tables Vol C Tables 4.2.6.8 and 6.1.1.4'
N N 0.0061 0.0033 'International Tables Vol C Tables 4.2.6.8 and 6.1.1.4'
O O 0.0106 0.0060 'International Tables Vol C Tables 4.2.6.8 and 6.1.1.4'
S S 0.1246 0.1234 'International Tables Vol C Tables 4.2.6.8 and 6.1.1.4'
Ni Ni 0.3393 1.1124 'International Tables Vol C Tables 4.2.6.8 and 6.1.1.4'

loop_
_geom_angle_atom_site_label_1
_geom_angle_atom_site_label_2
_geom_angle_atom_site_label_3
_geom_angle
_geom_angle_site_symmetry_1
_geom_angle_site_symmetry_3
_geom_angle_publ_flag
O4 Ni1 O3 94.77(10) 2_656 . ?
O4 Ni1 O1W 88.97(9) 2_656 . ?
O3 Ni1 O1W 94.46(9) . . ?
O4 Ni1 N1 86.56(11) 2_656 . ?
O3 Ni1 N1 88.88(11) . . ?
O1W Ni1 N1 174.62(9) . . ?
O4 Ni1 N2 176.08(11) 2_656 2_546 ?
O3 Ni1 N2 87.44(11) . 2_546 ?
O1W Ni1 N2 94.10(10) . 2_546 ?
N1 Ni1 N2 90.25(12) . 2_546 ?
O4 Ni1 O1 89.31(12) 2_656 . ?
O3 Ni1 O1 174.93(11) . . ?
O1W Ni1 O1 88.61(10) . . ?
N1 Ni1 O1 88.36(12) . . ?
N2 Ni1 O1 88.32(12) 2_546 . ?
C1 S1 C4 101.7(4) . . ?
C1' S1' C4' 103.3(9) . . ?
C6 S2 C9 104.86(18) . . ?
C5 O1 Ni1 126.9(3) . . ?
C10 O3 Ni1 131.5(2) . . ?
C10 O4 Ni1 133.5(2) . 2_656 ?
Ni1 O1W Ni1 116.13(15) 2_656 . ?
Ni1 O1W H5A 112.8 2_656 . ?
Ni1 O1W H5A 109.3 . . ?
C15 N1 C11 116.7(4) . . ?
C15 N1 Ni1 121.0(3) . . ?
C11 N1 Ni1 122.3(3) . . ?
C22 N2 C21 117.4(4) . . ?
C22 N2 Ni1 120.8(3) . 2_566 ?
C21 N2 Ni1 121.7(3) . 2_566 ?
C22 N2 H2A 121.3 . . ?
C21 N2 H2A 121.3 . . ?
Ni1 N2 H2A 3.3 2_566 . ?
C2 C1 C3 119.6(17) . . ?
C2 C1 S1 121.3(17) . . ?
C3 C1 S1 118.9(9) . . ?
C1 C2 C3 115(2) . 3_667 ?
C1 C2 H2B 122.6 . . ?
C3 C2 H2B 122.6 3_667 . ?
C1 C3 C2 124.1(10) . 3_667 ?
C1 C3 H3A 118.0 . . ?
C2 C3 H3A 118.0 3_667 . ?
C5 C4 S1 107.9(5) . . ?
C5 C4 H4A 110.1 . . ?
S1 C4 H4A 110.1 . . ?
C5 C4 H4B 110.1 . . ?
S1 C4 H4B 110.1 . . ?
H4A C4 H4B 108.4 . . ?
C3' C1' C2' 121.8(17) . . ?
C3' C1' S1' 117.1(12) . . ?
C2' C1' S1' 121.1(14) . . ?
C3' C1' C2' 32.8(10) . 3_667 ?
C2' C1' C2' 91.2(13) . 3_667 ?
S1' C1' C2' 145.7(9) . 3_667 ?
C3' C2' C1' 126.6(17) 3_667 . ?
C3' C2' C1' 40.7(10) 3_667 3_667 ?
C1' C2' C1' 88.8(13) . 3_667 ?
C3' C2' H2'A 116.7 3_667 . ?
C1' C2' H2'A 116.7 . . ?
C1' C2' H2'A 150.2 3_667 . ?
C2' C3' C1' 106.6(16) 3_667 . ?
C2' C3' H3'A 126.7 3_667 . ?
C1' C3' H3'A 126.7 . . ?
C5 C4' S1' 107.6(10) . . ?
C5 C4' H4'A 110.2 . . ?
S1' C4' H4'A 110.2 . . ?
C5 C4' H4'B 110.2 . . ?
S1' C4' H4'B 110.2 . . ?
H4'A C4' H4'B 108.5 . . ?
O1 C5 O2 127.1(4) . . ?
O1 C5 C4 113.0(5) . . ?
O2 C5 C4 119.2(5) . . ?
O1 C5 C4' 123.6(6) . . ?
O2 C5 C4' 101.9(6) . . ?
C4 C5 C4' 40.7(7) . . ?
C8 C6 C7 118.5(3) . . ?
C8 C6 S2 125.4(3) . . ?
C7 C6 S2 115.9(3) . . ?
C8 C7 C6 121.0(3) 3_666 . ?
C8 C7 H7A 119.5 3_666 . ?
C6 C7 H7A 119.5 . . ?
C7 C8 C6 120.5(3) 3_666 . ?
C7 C8 H8A 119.8 3_666 . ?
C6 C8 H8A 119.8 . . ?
C10 C9 S2 118.3(3) . . ?
C10 C9 H9A 107.7 . . ?
S2 C9 H9A 107.7 . . ?
C10 C9 H9B 107.7 . . ?
S2 C9 H9B 107.7 . . ?
H9A C9 H9B 107.1 . . ?
O3 C10 O4 127.5(3) . . ?
O3 C10 C9 118.7(3) . . ?
O4 C10 C9 113.7(3) . . ?
N1 C11 C12 122.8(5) . . ?
N1 C11 H11A 118.6 . . ?
C12 C11 H11A 118.6 . . ?
C13 C12 C11 121.2(5) . . ?
C13 C12 H12A 119.4 . . ?
C11 C12 H12A 119.4 . . ?
C12 C13 C14 115.8(5) . . ?
C12 C13 C16 120.2(6) . . ?
C14 C13 C16 124.0(6) . . ?
C13 C14 C15 120.8(5) . . ?
C13 C14 H14A 119.6 . . ?
C15 C14 H14A 119.6 . . ?
N1 C15 C14 122.6(5) . . ?
N1 C15 H15A 118.7 . . ?
C14 C15 H15A 118.7 . . ?
C17 C16 C13 116.7(6) . . ?
C17 C16 H16A 108.1 . . ?
C13 C16 H16A 108.1 . . ?
C17 C16 H16B 108.1 . . ?
C13 C16 H16B 108.1 . . ?
H16A C16 H16B 107.3 . . ?
C16 C17 C18 114.7(6) . . ?
C16 C17 H17A 108.6 . . ?
C18 C17 H17A 108.6 . . ?
C16 C17 H17B 108.6 . . ?
C18 C17 H17B 108.6 . . ?
H17A C17 H17B 107.6 . . ?
C19 C18 C17 113.0(4) . . ?
C19 C18 H18A 109.0 . . ?
C17 C18 H18A 109.0 . . ?
C19 C18 H18B 109.0 . . ?
C17 C18 H18B 109.0 . . ?
H18A C18 H18B 107.8 . . ?
C20 C19 C23 116.5(4) . . ?
C20 C19 C18 122.6(5) . . ?
C23 C19 C18 120.8(5) . . ?
C21 C20 C19 120.3(4) . . ?
C21 C20 H20A 119.9 . . ?
C19 C20 H20A 119.9 . . ?
N2 C21 C20 123.1(4) . . ?
N2 C21 H21A 118.4 . . ?
C20 C21 H21A 118.4 . . ?
N2 C22 C23 122.9(4) . . ?
N2 C22 H22A 118.5 . . ?
C23 C22 H22A 118.5 . . ?
C22 C23 C19 119.7(5) . . ?
C22 C23 H23A 120.2 . . ?
C19 C23 H23A 120.2 . . ?

loop_
_geom_bond_atom_site_label_1
_geom_bond_atom_site_label_2
_geom_bond_distance
_geom_bond_site_symmetry_2
_geom_bond_publ_flag
Ni1 O4 2.022(3) 2_656 ?
Ni1 O3 2.062(2) . ?
Ni1 O1W 2.0846(18) . ?
Ni1 N1 2.094(3) . ?
Ni1 N2 2.101(3) 2_546 ?
Ni1 O1 2.104(3) . ?
S1 C1 1.769(11) . ?
S1 C4 1.788(9) . ?
S1' C1' 1.734(12) . ?
S1' C4' 1.774(13) . ?
S2 C6 1.761(4) . ?
S2 C9 1.788(4) . ?
O1 C5 1.243(5) . ?
O2 C5 1.247(5) . ?
O3 C10 1.248(4) . ?
O4 C10 1.259(4) . ?
O4 Ni1 2.022(2) 2_656 ?
O1W Ni1 2.0845(18) 2_656 ?
O1W H5A 0.8501 . ?
N1 C15 1.318(5) . ?
N1 C11 1.324(6) . ?
N2 C22 1.326(5) . ?
N2 C21 1.332(5) . ?
N2 Ni1 2.101(3) 2_566 ?
N2 H2A 0.8600 . ?
C1 C2 1.377(10) . ?
C1 C3 1.388(8) . ?
C2 C3 1.72(4) 3_667 ?
C2 H2B 0.9300 . ?
C3 C2 1.72(4) 3_667 ?
C3 H3A 0.9300 . ?
C4 C5 1.546(8) . ?
C4 H4A 0.9700 . ?
C4 H4B 0.9700 . ?
C1' C3' 1.381(9) . ?
C1' C2' 1.385(9) . ?
C1' C2' 2.03(3) 3_667 ?
C2' C3' 1.15(3) 3_667 ?
C2' C1' 2.03(3) 3_667 ?
C2' H2'A 0.9300 . ?
C3' C2' 1.15(3) 3_667 ?
C3' H3'A 0.9300 . ?
C4' C5 1.662(19) . ?
C4' H4'A 0.9700 . ?
C4' H4'B 0.9700 . ?
C6 C8 1.388(5) . ?
C6 C7 1.397(5) . ?
C7 C8 1.377(5) 3_666 ?
C7 H7A 0.9300 . ?
C8 C7 1.377(5) 3_666 ?
C8 H8A 0.9300 . ?
C9 C10 1.528(5) . ?
C9 H9A 0.9700 . ?
C9 H9B 0.9700 . ?
C11 C12 1.389(7) . ?
C11 H11A 0.9300 . ?
C12 C13 1.343(8) . ?
C12 H12A 0.9300 . ?
C13 C14 1.372(8) . ?
C13 C16 1.520(7) . ?
C14 C15 1.390(6) . ?
C14 H14A 0.9300 . ?
C15 H15A 0.9300 . ?
C16 C17 1.409(9) . ?
C16 H16A 0.9700 . ?
C16 H16B 0.9700 . ?
C17 C18 1.547(7) . ?
C17 H17A 0.9700 . ?
C17 H17B 0.9700 . ?
C18 C19 1.501(6) . ?
C18 H18A 0.9700 . ?
C18 H18B 0.9700 . ?
C19 C20 1.382(7) . ?
C19 C23 1.387(7) . ?
C20 C21 1.362(6) . ?
C20 H20A 0.9300 . ?
C21 H21A 0.9300 . ?
C22 C23 1.378(6) . ?
C22 H22A 0.9300 . ?
C23 H23A 0.9300 . ?

loop_
_geom_torsion_atom_site_label_1
_geom_torsion_atom_site_label_2
_geom_torsion_atom_site_label_3
_geom_torsion_atom_site_label_4
_geom_torsion
_geom_torsion_site_symmetry_1
_geom_torsion_site_symmetry_2
_geom_torsion_site_symmetry_3
_geom_torsion_site_symmetry_4
_geom_torsion_publ_flag
O4 Ni1 O1 C5 -68.2(4) 2_656 . . . ?
O1W Ni1 O1 C5 20.8(4) . . . . ?
N1 Ni1 O1 C5 -154.8(4) . . . . ?
N2 Ni1 O1 C5 114.9(4) 2_546 . . . ?
O4 Ni1 O3 C10 90.8(3) 2_656 . . . ?
O1W Ni1 O3 C10 1.5(3) . . . . ?
N1 Ni1 O3 C10 177.2(3) . . . . ?
N2 Ni1 O3 C10 -92.5(3) 2_546 . . . ?
O4 Ni1 O1W Ni1 -53.97(8) 2_656 . . 2_656 ?
O3 Ni1 O1W Ni1 40.74(7) . . . 2_656 ?
N2 Ni1 O1W Ni1 128.49(9) 2_546 . . 2_656 ?
O1 Ni1 O1W Ni1 -143.30(9) . . . 2_656 ?
O4 Ni1 N1 C15 60.9(4) 2_656 . . . ?
O3 Ni1 N1 C15 -33.9(4) . . . . ?
N2 Ni1 N1 C15 -121.4(4) 2_546 . . . ?
O1 Ni1 N1 C15 150.3(4) . . . . ?
O4 Ni1 N1 C11 -119.8(4) 2_656 . . . ?
O3 Ni1 N1 C11 145.3(4) . . . . ?
N2 Ni1 N1 C11 57.9(4) 2_546 . . . ?
O1 Ni1 N1 C11 -30.4(4) . . . . ?
C4 S1 C1 C2 -82.8(15) . . . . ?
C4 S1 C1 C3 100.3(8) . . . . ?
C3 C1 C2 C3 -13(2) . . . 3_667 ?
S1 C1 C2 C3 170.1(9) . . . 3_667 ?
C2 C1 C3 C2 14(3) . . . 3_667 ?
S1 C1 C3 C2 -168.8(11) . . . 3_667 ?
C1 S1 C4 C5 83.4(5) . . . . ?
C4' S1' C1' C3' -159.0(14) . . . . ?
C4' S1' C1' C2' 21.6(19) . . . . ?
C4' S1' C1' C2' -137(2) . . . 3_667 ?
C3' C1' C2' C3' 28(4) . . . 3_667 ?
S1' C1' C2' C3' -152(3) . . . 3_667 ?
C2' C1' C2' C3' 16(3) 3_667 . . 3_667 ?
C3' C1' C2' C1' 12.5(19) . . . 3_667 ?
S1' C1' C2' C1' -168.1(15) . . . 3_667 ?
C2' C1' C2' C1' 0.000(1) 3_667 . . 3_667 ?
C2' C1' C3' C2' -24(3) . . . 3_667 ?
S1' C1' C3' C2' 157.0(19) . . . 3_667 ?
C1' S1' C4' C5 -95.0(12) . . . . ?
Ni1 O1 C5 O2 -9.0(9) . . . . ?
Ni1 O1 C5 C4 -179.5(4) . . . . ?
Ni1 O1 C5 C4' 135.4(10) . . . . ?
S1 C4 C5 O1 -107.5(5) . . . . ?
S1 C4 C5 O2 81.2(6) . . . . ?
S1 C4 C5 C4' 7.8(8) . . . . ?
S1' C4' C5 O1 49.5(15) . . . . ?
S1' C4' C5 O2 -158.8(9) . . . . ?
S1' C4' C5 C4 -37.6(7) . . . . ?
C9 S2 C6 C8 19.7(4) . . . . ?
C9 S2 C6 C7 -164.7(3) . . . . ?
C8 C6 C7 C8 -0.3(6) . . . 3_666 ?
S2 C6 C7 C8 -176.2(3) . . . 3_666 ?
C7 C6 C8 C7 0.3(6) . . . 3_666 ?
S2 C6 C8 C7 175.8(3) . . . 3_666 ?
C6 S2 C9 C10 -72.4(3) . . . . ?
Ni1 O3 C10 O4 -21.0(5) . . . . ?
Ni1 O3 C10 C9 161.8(2) . . . . ?
Ni1 O4 C10 O3 -9.8(6) 2_656 . . . ?
Ni1 O4 C10 C9 167.6(2) 2_656 . . . ?
S2 C9 C10 O3 -38.1(4) . . . . ?
S2 C9 C10 O4 144.3(3) . . . . ?
C15 N1 C11 C12 -2.1(8) . . . . ?
Ni1 N1 C11 C12 178.6(5) . . . . ?
N1 C11 C12 C13 1.2(10) . . . . ?
C11 C12 C13 C14 0.3(10) . . . . ?
C11 C12 C13 C16 -179.2(6) . . . . ?
C12 C13 C14 C15 -0.7(9) . . . . ?
C16 C13 C14 C15 178.7(6) . . . . ?
C11 N1 C15 C14 1.6(8) . . . . ?
Ni1 N1 C15 C14 -179.1(4) . . . . ?
C13 C14 C15 N1 -0.2(9) . . . . ?
C12 C13 C16 C17 125.5(8) . . . . ?
C14 C13 C16 C17 -53.9(10) . . . . ?
C13 C16 C17 C18 -165.2(6) . . . . ?
C16 C17 C18 C19 -65.2(9) . . . . ?
C17 C18 C19 C20 82.5(7) . . . . ?
C17 C18 C19 C23 -95.8(6) . . . . ?
C23 C19 C20 C21 -0.5(6) . . . . ?
C18 C19 C20 C21 -178.9(4) . . . . ?
C22 N2 C21 C20 -1.5(6) . . . . ?
Ni1 N2 C21 C20 174.7(3) 2_566 . . . ?
C19 C20 C21 N2 0.9(6) . . . . ?
C21 N2 C22 C23 1.7(6) . . . . ?
Ni1 N2 C22 C23 -174.5(3) 2_566 . . . ?
N2 C22 C23 C19 -1.4(6) . . . . ?
C20 C19 C23 C22 0.7(6) . . . . ?
C18 C19 C23 C22 179.2(4) . . . . ?
